data_1532492
loop_
_publ_author_name
'Wu, Di'
'Ganguly, Rakesh'
'Li, Yongxin'
'Hoo, Sin Ni'
'Hirao, Hajime'
'Kinjo, Rei'

_publ_section_title
;
 Reversible [4 + 2] cycloaddition reaction of 1,3,2,5-diazadiborinine with
 ethylene
;
_journal_issue 12
_journal_name_full 'Chem. Sci.'
_journal_page_first 7150
_journal_paper_doi 10.1039/C5SC03174E
_journal_volume 6
_journal_year 2015
_chemical_formula_sum 'C31 H36 B2 N2 O2'
_chemical_formula_weight 490.24
_space_group_crystal_system monoclinic
_space_group_IT_number 14
_space_group_name_Hall '-P 2yn'
_space_group_name_H-M_alt 'P 1 21/n 1'
_symmetry_space_group_name_Hall '-P 2yn'
_symmetry_space_group_name_H-M 'P 1 21/n 1'
_atom_sites_solution_hydrogens geom
_audit_update_record
;
2015-08-14 deposited with the CCDC.
2015-09-23 downloaded from the CCDC.
;
_cell_angle_alpha 90
_cell_angle_beta 94.119(3)
_cell_angle_gamma 90
_cell_formula_units_Z 4
_cell_length_a 9.498(2)
_cell_length_b 9.090(2)
_cell_length_c 30.647(7)
_cell_measurement_reflns_used 6659
_cell_measurement_temperature 103.(2)
_cell_measurement_theta_max 24.9652
_cell_measurement_theta_min 2.6071
_cell_volume 2639.1(10)
_computing_cell_refinement 'SAINT V8.34A (Bruker AXS Inc., 2013)'
_computing_data_collection 'APEX2 (Bruker AXS Inc., 2014)'
_computing_data_reduction 'SAINT V8.34A (Bruker AXS Inc., 2013)'
_computing_molecular_graphics 'XP (Bruker AXS Inc., 2014)'
_computing_publication_material 'APEX2 (Bruker AXS Inc., 2014)'
_computing_structure_refinement 'SHELXL-2014/6 (Sheldrick, 2014)'
_computing_structure_solution 'SHELXT (Bruker AXS Inc., 2014)'
_diffrn_ambient_temperature 103.(2)
_diffrn_detector_area_resol_mean 8.3333
_diffrn_measured_fraction_theta_full 0.997
_diffrn_measured_fraction_theta_max 0.997
_diffrn_measurement_device_type 'CCD area detector'
_diffrn_measurement_method 'phi and omega scans'
_diffrn_radiation_monochromator graphite
_diffrn_radiation_type MoK\a
_diffrn_radiation_wavelength 0.71073
_diffrn_reflns_av_unetI/netI 0.0677
_diffrn_reflns_limit_h_max 11
_diffrn_reflns_limit_h_min -11
_diffrn_reflns_limit_k_max 10
_diffrn_reflns_limit_k_min 0
_diffrn_reflns_limit_l_max 36
_diffrn_reflns_limit_l_min 0
_diffrn_reflns_number 4811
_diffrn_reflns_theta_full 25.34
_diffrn_reflns_theta_max 25.34
_diffrn_reflns_theta_min 2.61
_diffrn_source 'fine-focus sealed tube'
_exptl_absorpt_coefficient_mu 0.075
_exptl_absorpt_correction_T_max 0.97
_exptl_absorpt_correction_T_min 0.68
_exptl_absorpt_correction_type multi-scan
_exptl_absorpt_process_details 'TWINABS V2012/1'
_exptl_crystal_colour colourless
_exptl_crystal_density_diffrn 1.234
_exptl_crystal_density_method 'not measured'
_exptl_crystal_description block
_exptl_crystal_F_000 1048
_exptl_crystal_size_max 0.420
_exptl_crystal_size_mid 0.400
_exptl_crystal_size_min 0.360
_refine_diff_density_max 0.280
_refine_diff_density_min -0.365
_refine_ls_extinction_method none
_refine_ls_goodness_of_fit_ref 1.013
_refine_ls_hydrogen_treatment constr
_refine_ls_matrix_type full
_refine_ls_number_parameters 339
_refine_ls_number_reflns 4811
_refine_ls_number_restraints 0
_refine_ls_restrained_S_all 1.013
_refine_ls_R_factor_all 0.0938
_refine_ls_R_factor_gt 0.0595
_refine_ls_shift/su_max 0.000
_refine_ls_shift/su_mean 0.000
_refine_ls_structure_factor_coef Fsqd
_refine_ls_weighting_details 'w=1/[\s^2^(Fo^2^)+(0.0855P)^2^] where P=(Fo^2^+2Fc^2^)/3'
_refine_ls_weighting_scheme calc
_refine_ls_wR_factor_gt 0.1419
_refine_ls_wR_factor_ref 0.1579
_reflns_number_gt 3214
_reflns_number_total 4811
_reflns_threshold_expression 'I > 2\s(I)'
_cod_data_source_file c5sc03174e2.cif
_cod_data_source_block I
_cod_depositor_comments 'Adding full bibliography for 1532490--1532494.cif.'
_cod_original_cell_volume 2639.1(11)
_cod_database_code 1532492

loop_
_space_group_symop_operation_xyz
'x, y, z'
'-x+1/2, y+1/2, -z+1/2'
'-x, -y, -z'
'x-1/2, -y-1/2, z-1/2'

loop_
_atom_site_type_symbol
_atom_site_label
_atom_site_fract_x
_atom_site_fract_y
_atom_site_fract_z
_atom_site_U_iso_or_equiv
_atom_site_adp_type
_atom_site_calc_flag
_atom_site_refinement_flags_adp
_atom_site_refinement_flags_posn
_atom_site_occupancy
B B1 -0.0052(3) 0.6950(3) 0.11270(9) 0.0312(6) Uani d . . 1
B B2 0.2135(3) 0.6811(3) 0.17800(9) 0.0312(6) Uani d . . 1
C C1 0.0568(2) 0.7138(2) 0.19118(7) 0.0288(5) Uani d . . 1
C C2 -0.1308(2) 0.7419(3) 0.23151(7) 0.0344(6) Uani d . . 1
H H2A -0.1492 0.8399 0.244 0.041 Uiso calc U R 1
H H2B -0.1779 0.6663 0.2486 0.041 Uiso calc U R 1
C C3 -0.1857(2) 0.7357(3) 0.18285(8) 0.0320(6) Uani d . . 1
C C4 -0.2716(3) 0.8738(3) 0.17117(8) 0.0382(6) Uani d . . 1
H H4A -0.2081 0.9584 0.1701 0.057 Uiso calc U R 1
H H4B -0.3391 0.8909 0.1934 0.057 Uiso calc U R 1
H H4C -0.3229 0.8607 0.1425 0.057 Uiso calc U R 1
C C5 -0.2725(3) 0.5983(3) 0.17177(8) 0.0383(6) Uani d . . 1
H H5A -0.2949 0.5935 0.1401 0.057 Uiso calc U R 1
H H5B -0.3602 0.602 0.1867 0.057 Uiso calc U R 1
H H5C -0.2183 0.511 0.1814 0.057 Uiso calc U R 1
C C6 0.2291(2) 0.7902(3) 0.13774(7) 0.0309(6) Uani d . . 1
C C7 0.3249(3) 0.9227(3) 0.08553(8) 0.0405(6) Uani d . . 1
H H7A 0.3788 0.8639 0.0652 0.049 Uiso calc U R 1
H H7B 0.3562 1.0264 0.0843 0.049 Uiso calc U R 1
C C8 0.1657(3) 0.9107(3) 0.07319(7) 0.0360(6) Uani d . . 1
C C9 0.0946(3) 1.0578(3) 0.07967(9) 0.0442(7) Uani d . . 1
H H9A -0.0078 1.0467 0.0744 0.066 Uiso calc U R 1
H H9B 0.1287 1.1298 0.0591 0.066 Uiso calc U R 1
H H9C 0.1171 1.092 0.1097 0.066 Uiso calc U R 1
C C10 0.1360(3) 0.8506(3) 0.02731(8) 0.0435(7) Uani d . . 1
H H10A 0.1789 0.753 0.0253 0.065 Uiso calc U R 1
H H10B 0.1761 0.917 0.0063 0.065 Uiso calc U R 1
H H10C 0.0337 0.843 0.0207 0.065 Uiso calc U R 1
C C11 0.0663(2) 0.5314(3) 0.11567(7) 0.0327(6) Uani d . . 1
H H11A -0.0082 0.4581 0.1204 0.039 Uiso calc U R 1
H H11B 0.1054 0.5086 0.0874 0.039 Uiso calc U R 1
C C12 0.1859(2) 0.5154(3) 0.15283(7) 0.0323(6) Uani d . . 1
H H12 0.1495 0.4475 0.1751 0.039 Uiso calc U R 1
C C13 0.3184(2) 0.4471(3) 0.13821(7) 0.0306(6) Uani d . . 1
C C14 0.3868(2) 0.5003(3) 0.10295(7) 0.0349(6) Uani d . . 1
H H14 0.3497 0.5848 0.0879 0.042 Uiso calc U R 1
C C15 0.5066(2) 0.4352(3) 0.08896(8) 0.0361(6) Uani d . . 1
H H15 0.5499 0.4758 0.0647 0.043 Uiso calc U R 1
C C16 0.5650(3) 0.3113(3) 0.10965(8) 0.0365(6) Uani d . . 1
C C17 0.6966(3) 0.2421(3) 0.09456(9) 0.0487(7) Uani d . . 1
H H17A 0.686 0.2278 0.0628 0.073 Uiso calc U R 1
H H17B 0.7122 0.1468 0.109 0.073 Uiso calc U R 1
H H17C 0.7774 0.3066 0.102 0.073 Uiso calc U R 1
C C18 0.4982(3) 0.2561(3) 0.14520(8) 0.0404(7) Uani d . . 1
H H18 0.5354 0.1714 0.16 0.048 Uiso calc U R 1
C C19 0.3780(3) 0.3229(3) 0.15928(8) 0.0376(6) Uani d . . 1
H H19 0.3353 0.2833 0.1838 0.045 Uiso calc U R 1
C C20 -0.1295(2) 0.7137(3) 0.07451(7) 0.0332(6) Uani d . . 1
C C21 -0.2125(2) 0.8398(3) 0.06846(8) 0.0353(6) Uani d . . 1
H H21 -0.1975 0.9193 0.0884 0.042 Uiso calc U R 1
C C22 -0.3163(3) 0.8535(3) 0.03438(8) 0.0401(6) Uani d . . 1
H H22 -0.3723 0.9401 0.0318 0.048 Uiso calc U R 1
C C23 -0.3383(3) 0.7417(3) 0.00425(8) 0.0447(7) Uani d . . 1
H H23 -0.4089 0.7507 -0.0192 0.054 Uiso calc U R 1
C C24 -0.2565(3) 0.6166(3) 0.00857(8) 0.0425(7) Uani d . . 1
H H24 -0.2699 0.5395 -0.0122 0.051 Uiso calc U R 1
C C25 -0.1549(3) 0.6024(3) 0.04301(7) 0.0366(6) Uani d . . 1
H H25 -0.1005 0.5147 0.0455 0.044 Uiso calc U R 1
C C26 0.3313(2) 0.6900(3) 0.21805(7) 0.0295(5) Uani d . . 1
C C27 0.4119(2) 0.8162(3) 0.22727(8) 0.0338(6) Uani d . . 1
H H27 0.4015 0.8978 0.2079 0.041 Uiso calc U R 1
C C28 0.5061(3) 0.8261(3) 0.26355(8) 0.0359(6) Uani d . . 1
H H28 0.5604 0.9132 0.2684 0.043 Uiso calc U R 1
C C29 0.5225(3) 0.7120(3) 0.29283(8) 0.0381(6) Uani d . . 1
H H29 0.5872 0.7192 0.3179 0.046 Uiso calc U R 1
C C30 0.4430(3) 0.5868(3) 0.28504(8) 0.0375(6) Uani d . . 1
H H30 0.4517 0.5073 0.3052 0.045 Uiso calc U R 1
C C31 0.3508(3) 0.5757(3) 0.24835(8) 0.0361(6) Uani d . . 1
H H31 0.2988 0.4873 0.2435 0.043 Uiso calc U R 1
N N1 -0.04817(19) 0.7289(2) 0.16161(6) 0.0296(5) Uani d . . 1
N N2 0.1261(2) 0.8038(2) 0.10750(6) 0.0311(5) Uani d . . 1
O O1 0.02021(16) 0.71392(17) 0.23239(5) 0.0318(4) Uani d . . 1
O O2 0.34607(16) 0.86605(18) 0.12970(5) 0.0355(4) Uani d . . 1

loop_
_atom_site_aniso_label
_atom_site_aniso_U_11
_atom_site_aniso_U_22
_atom_site_aniso_U_33
_atom_site_aniso_U_12
_atom_site_aniso_U_13
_atom_site_aniso_U_23
B1 0.0301(15) 0.0352(16) 0.0277(15) -0.0034(12) -0.0027(11) -0.0011(12)
B2 0.0306(15) 0.0335(16) 0.0285(15) -0.0005(12) -0.0043(11) -0.0005(12)
C1 0.0355(14) 0.0232(12) 0.0270(13) -0.0022(10) -0.0028(10) -0.0004(10)
C2 0.0270(13) 0.0446(15) 0.0311(13) 0.0005(11) -0.0011(10) -0.0019(11)
C3 0.0295(13) 0.0352(14) 0.0311(13) -0.0005(11) -0.0004(10) -0.0003(11)
C4 0.0308(14) 0.0440(16) 0.0395(14) 0.0053(12) 0.0005(11) 0.0003(12)
C5 0.0334(14) 0.0418(15) 0.0384(14) -0.0042(12) -0.0054(11) 0.0014(12)
C6 0.0279(13) 0.0345(14) 0.0296(13) 0.0017(11) -0.0026(10) -0.0048(11)
C7 0.0405(15) 0.0495(17) 0.0310(14) -0.0051(12) -0.0007(11) 0.0100(12)
C8 0.0374(14) 0.0415(15) 0.0289(13) -0.0050(12) -0.0002(11) 0.0069(11)
C9 0.0462(16) 0.0423(16) 0.0434(16) -0.0028(13) -0.0010(12) 0.0062(13)
C10 0.0459(16) 0.0543(18) 0.0298(14) -0.0045(13) -0.0018(12) 0.0047(12)
C11 0.0293(13) 0.0402(15) 0.0276(13) -0.0012(11) -0.0053(10) -0.0039(11)
C12 0.0319(13) 0.0343(14) 0.0298(13) -0.0036(11) -0.0041(10) -0.0003(11)
C13 0.0312(13) 0.0332(14) 0.0260(12) 0.0005(11) -0.0079(10) -0.0038(11)
C14 0.0374(14) 0.0384(15) 0.0275(13) 0.0022(12) -0.0073(11) -0.0019(11)
C15 0.0345(14) 0.0425(15) 0.0305(13) -0.0020(12) -0.0045(11) -0.0047(12)
C16 0.0350(14) 0.0375(15) 0.0354(14) 0.0004(11) -0.0092(11) -0.0091(12)
C17 0.0445(16) 0.0491(18) 0.0513(17) 0.0106(13) -0.0044(13) -0.0091(14)
C18 0.0424(16) 0.0372(15) 0.0395(15) 0.0044(12) -0.0103(12) 0.0000(12)
C19 0.0422(15) 0.0381(15) 0.0319(14) 0.0004(12) -0.0018(11) -0.0018(12)
C20 0.0295(13) 0.0407(15) 0.0293(13) -0.0030(11) 0.0006(10) 0.0003(11)
C21 0.0309(13) 0.0423(15) 0.0318(13) -0.0017(11) -0.0039(10) 0.0002(11)
C22 0.0324(14) 0.0502(17) 0.0367(14) 0.0028(12) -0.0045(11) 0.0094(13)
C23 0.0383(15) 0.0598(19) 0.0337(15) -0.0071(14) -0.0126(12) 0.0048(14)
C24 0.0443(16) 0.0506(18) 0.0311(14) -0.0059(13) -0.0076(12) -0.0035(13)
C25 0.0377(14) 0.0403(15) 0.0308(14) -0.0013(12) -0.0052(11) -0.0009(12)
C26 0.0253(12) 0.0344(14) 0.0285(13) 0.0009(10) -0.0006(10) -0.0026(11)
C27 0.0321(13) 0.0379(15) 0.0312(13) -0.0005(11) 0.0003(11) 0.0018(11)
C28 0.0346(14) 0.0380(15) 0.0342(14) -0.0049(11) -0.0048(11) -0.0048(12)
C29 0.0352(14) 0.0446(16) 0.0322(14) 0.0045(12) -0.0119(11) -0.0043(12)
C30 0.0407(15) 0.0367(15) 0.0337(14) 0.0038(12) -0.0071(11) 0.0024(12)
C31 0.0387(15) 0.0335(14) 0.0349(14) -0.0013(11) -0.0054(11) -0.0017(12)
N1 0.0269(11) 0.0340(11) 0.0270(10) -0.0006(9) -0.0046(8) -0.0013(9)
N2 0.0329(11) 0.0354(12) 0.0243(10) -0.0016(9) -0.0033(8) 0.0010(9)
O1 0.0305(9) 0.0387(10) 0.0254(9) 0.0004(7) -0.0024(7) -0.0002(7)
O2 0.0318(9) 0.0427(10) 0.0310(9) -0.0051(8) -0.0034(7) 0.0052(8)

loop_
_atom_type_symbol
_atom_type_description
_atom_type_scat_dispersion_real
_atom_type_scat_dispersion_imag
_atom_type_scat_source
C C 0.0033 0.0016 'International Tables Vol C Tables 4.2.6.8 and 6.1.1.4'
H H 0.0000 0.0000 'International Tables Vol C Tables 4.2.6.8 and 6.1.1.4'
B B 0.0013 0.0007 'International Tables Vol C Tables 4.2.6.8 and 6.1.1.4'
N N 0.0061 0.0033 'International Tables Vol C Tables 4.2.6.8 and 6.1.1.4'
O O 0.0106 0.0060 'International Tables Vol C Tables 4.2.6.8 and 6.1.1.4'

loop_
_geom_angle_atom_site_label_1
_geom_angle_atom_site_label_2
_geom_angle_atom_site_label_3
_geom_angle
N2 B1 C20 113.33(19)
N2 B1 N1 102.97(18)
C20 B1 N1 115.8(2)
N2 B1 C11 104.04(19)
C20 B1 C11 114.6(2)
N1 B1 C11 104.72(18)
C1 B2 C6 102.69(19)
C1 B2 C26 114.15(19)
C6 B2 C26 117.5(2)
C1 B2 C12 99.39(18)
C6 B2 C12 102.64(18)
C26 B2 C12 117.9(2)
N1 C1 O1 114.8(2)
N1 C1 B2 121.5(2)
O1 C1 B2 123.4(2)
O1 C2 C3 105.97(17)
N1 C3 C5 110.10(19)
N1 C3 C4 113.56(19)
C5 C3 C4 110.5(2)
N1 C3 C2 100.17(17)
C5 C3 C2 112.7(2)
C4 C3 C2 109.5(2)
N2 C6 O2 114.1(2)
N2 C6 B2 120.1(2)
O2 C6 B2 125.7(2)
O2 C7 C8 105.83(18)
N2 C8 C10 112.2(2)
N2 C8 C9 110.07(19)
C10 C8 C9 112.6(2)
N2 C8 C7 99.51(19)
C10 C8 C7 111.6(2)
C9 C8 C7 110.2(2)
C12 C11 B1 113.86(19)
C13 C12 C11 113.82(18)
C13 C12 B2 113.34(18)
C11 C12 B2 109.20(19)
C14 C13 C19 116.4(2)
C14 C13 C12 122.6(2)
C19 C13 C12 121.1(2)
C15 C14 C13 122.4(2)
C14 C15 C16 121.2(2)
C15 C16 C18 117.3(2)
C15 C16 C17 120.9(2)
C18 C16 C17 121.8(2)
C19 C18 C16 121.1(2)
C18 C19 C13 121.6(2)
C21 C20 C25 115.6(2)
C21 C20 B1 124.1(2)
C25 C20 B1 120.2(2)
C22 C21 C20 122.5(2)
C23 C22 C21 120.2(3)
C24 C23 C22 119.1(2)
C23 C24 C25 120.5(3)
C24 C25 C20 122.2(2)
C31 C26 C27 115.6(2)
C31 C26 B2 121.6(2)
C27 C26 B2 122.6(2)
C28 C27 C26 122.1(2)
C29 C28 C27 120.9(2)
C28 C29 C30 118.4(2)
C29 C30 C31 120.7(2)
C30 C31 C26 122.3(2)
C1 N1 C3 110.35(18)
C1 N1 B1 113.21(19)
C3 N1 B1 134.21(18)
C6 N2 C8 110.30(19)
C6 N2 B1 114.76(19)
C8 N2 B1 134.67(19)
C1 O1 C2 107.81(17)
C6 O2 C7 107.00(18)

loop_
_geom_bond_atom_site_label_1
_geom_bond_atom_site_label_2
_geom_bond_distance
B1 N2 1.609(3)
B1 C20 1.610(4)
B1 N1 1.611(3)
B1 C11 1.634(4)
B2 C1 1.598(4)
B2 C6 1.598(4)
B2 C26 1.602(3)
B2 C12 1.704(4)
C1 N1 1.305(3)
C1 O1 1.334(3)
C2 O1 1.455(3)
C2 C3 1.545(3)
C3 N1 1.502(3)
C3 C5 1.521(3)
C3 C4 1.526(3)
C6 N2 1.304(3)
C6 O2 1.345(3)
C7 O2 1.449(3)
C7 C8 1.536(3)
C8 N2 1.499(3)
C8 C10 1.516(3)
C8 C9 1.517(4)
C11 C12 1.557(3)
C12 C13 1.500(3)
C13 C14 1.388(3)
C13 C19 1.400(3)
C14 C15 1.378(3)
C15 C16 1.389(3)
C16 C18 1.393(4)
C16 C17 1.501(3)
C18 C19 1.388(3)
C20 C21 1.396(3)
C20 C25 1.407(3)
C21 C22 1.389(3)
C22 C23 1.379(4)
C23 C24 1.378(4)
C24 C25 1.384(3)
C26 C31 1.397(3)
C26 C27 1.397(3)
C27 C28 1.379(3)
C28 C29 1.373(3)
C29 C30 1.378(4)
C30 C31 1.378(3)
